data_1543925
loop_
_publ_author_name
'Woodall, Christopher H.'
'Christensen, Jeppe'
'Skelton, Jonathan M.'
'Hatcher, Lauren E.'
'Parlett, Andrew'
'Raithby, Paul R.'
'Walsh, Aron'
'Parker, Stephen C.'
'Beavers, Christine M.'
'Teat, Simon J.'
'Intissar, Mourad'
'Reber, Christian'
'Allan, David R.'

_publ_section_title
;
 Observation of a re-entrant phase transition in the molecular complex
 tris(\m~2~-3,5-diisopropyl-1,2,4-triazolato-\k^2^<i>N</i>^1^:<i>N</i>^2^)trigold(I)
 under high pressure
;
_journal_issue 5
_journal_name_full IUCrJ
_journal_page_first
;
;
_journal_paper_doi 10.1107/S2052252516013129
_journal_volume 3
_journal_year 2016
_chemical_formula_moiety '0.5(C48 H84 Au6 N18)'
_chemical_formula_sum 'C24 H42 Au3 N9'
_chemical_formula_weight 1047.57
_chemical_name_systematic
;
tris(3,5-diisopropyl-1,2,4-triazolato-N,N)-tri-gold(I)
;
_space_group_IT_number 15
_space_group_name_Hall '-C 2yc'
_space_group_name_H-M_alt 'C 1 2/c 1'
_symmetry_cell_setting monoclinic
_symmetry_Int_Tables_number 15
_symmetry_space_group_name_Hall '-C 2yc'
_symmetry_space_group_name_H-M 'C 1 2/c 1'
_atom_sites_solution_hydrogens geom
_atom_sites_solution_primary direct
_atom_sites_solution_secondary difmap
_audit_creation_method SHELXL-97
_cell_angle_alpha 90.00
_cell_angle_beta 88.48(3)
_cell_angle_gamma 90.00
_cell_formula_units_Z 24
_cell_length_a 37.163(7)
_cell_length_b 13.417(3)
_cell_length_c 30.421(6)
_cell_measurement_reflns_used 9861
_cell_measurement_temperature 293(2)
_cell_measurement_theta_max 30.25
_cell_measurement_theta_min 2.48
_cell_volume 15163(5)
_diffrn_ambient_temperature 293(2)
_diffrn_measured_fraction_theta_full 0.490
_diffrn_measured_fraction_theta_max 0.490
_diffrn_measurement_device_type 'Bruker APEX-II CCD'
_diffrn_measurement_method '\f and \w scans'
_diffrn_radiation_monochromator synchrotron
_diffrn_radiation_type synchrotron
_diffrn_radiation_wavelength 0.6701
_diffrn_reflns_av_R_equivalents 0.0000
_diffrn_reflns_av_sigmaI/netI 0.0566
_diffrn_reflns_limit_h_max 42
_diffrn_reflns_limit_h_min -42
_diffrn_reflns_limit_k_max 0
_diffrn_reflns_limit_k_min -17
_diffrn_reflns_limit_l_max 0
_diffrn_reflns_limit_l_min -46
_diffrn_reflns_number 14228
_diffrn_reflns_theta_full 31.07
_diffrn_reflns_theta_max 31.07
_diffrn_reflns_theta_min 1.26
_diffrn_standards_number 0
_exptl_absorpt_coefficient_mu 14.439
_exptl_absorpt_correction_T_max 0.9730
_exptl_absorpt_correction_T_min 0.8074
_exptl_absorpt_correction_type multi-scan
_exptl_absorpt_process_details
;
SADABS
;
_exptl_crystal_colour colourless
_exptl_crystal_density_diffrn 2.753
_exptl_crystal_density_method 'not measured'
_exptl_crystal_description Block
_exptl_crystal_F_000 11664
_exptl_crystal_size_max 0.08
_exptl_crystal_size_mid 0.075
_exptl_crystal_size_min 0.05
_refine_diff_density_max 3.457
_refine_diff_density_min -2.747
_refine_diff_density_rms 0.395
_refine_ls_extinction_method none
_refine_ls_goodness_of_fit_ref 1.055
_refine_ls_hydrogen_treatment constr
_refine_ls_matrix_type full
_refine_ls_number_parameters 514
_refine_ls_number_reflns 14228
_refine_ls_number_restraints 170
_refine_ls_restrained_S_all 1.053
_refine_ls_R_factor_all 0.0720
_refine_ls_R_factor_gt 0.0495
_refine_ls_shift/su_max 0.001
_refine_ls_shift/su_mean 0.000
_refine_ls_structure_factor_coef Fsqd
_refine_ls_weighting_details 'calc w=1/[\s^2^(Fo^2^)+(0.0988P)^2^+66.6082P] where P=(Fo^2^+2Fc^2^)/3'
_refine_ls_weighting_scheme calc
_refine_ls_wR_factor_gt 0.1434
_refine_ls_wR_factor_ref 0.1723
_reflns_number_gt 11084
_reflns_number_total 14228
_reflns_threshold_expression >2sigma(I)
_cod_data_source_file ed5009.cif
_cod_data_source_block 2.70GPa_Au3triazole-FORM-I
_cod_depositor_comments
;
The following automatic conversions were performed:

'_refine_ls_hydrogen_treatment' value 'CONSTR' changed to 'constr'
according to
/usr/data/users/saulius/crontab/automatic-downloads/rss-feeds/IUCr/lib/dictionaries/cif_core.dic
dictionary named 'cif_core.dic' version 2.4.2 from 2011-04-26.

Automatic conversion script
Id: cif_fix_values 4268 2015-11-12 08:31:59Z antanas 
;
_cod_original_sg_symbol_H-M 'C 2/c'
_cod_database_code 1543925

loop_
_symmetry_equiv_pos_as_xyz
'x, y, z'
'-x, y, -z+1/2'
'x+1/2, y+1/2, z'
'-x+1/2, y+1/2, -z+1/2'
'-x, -y, -z'
'x, -y, z-1/2'
'-x+1/2, -y+1/2, -z'
'x+1/2, -y+1/2, z-1/2'

loop_
_atom_site_label
_atom_site_type_symbol
_atom_site_fract_x
_atom_site_fract_y
_atom_site_fract_z
_atom_site_U_iso_or_equiv
_atom_site_adp_type
_atom_site_occupancy
_atom_site_symmetry_multiplicity
_atom_site_calc_flag
_atom_site_refinement_flags
C1 C -0.0673(4) 0.2787(8) 0.2610(4) 0.029(3) Uiso 1 1 d D
C1C C 0.2731(3) 0.6936(8) 0.0987(3) 0.025(2) Uiso 1 1 d D
C1D C 0.3931(3) 0.7216(7) 0.0584(3) 0.022(2) Uiso 1 1 d D
C2 C -0.0349(3) 0.2522(7) 0.2038(3) 0.023(2) Uiso 1 1 d D
C2C C 0.3020(3) 0.7369(7) 0.0408(3) 0.022(2) Uiso 1 1 d D
C2D C 0.3705(4) 0.7493(8) 0.1210(3) 0.027(2) Uiso 1 1 d D
C3 C 0.0238(4) 0.5848(8) 0.1035(3) 0.026(2) Uiso 1 1 d D
C3C C 0.3534(4) 0.4044(8) -0.0728(3) 0.027(3) Uiso 1 1 d D
C3D C 0.3283(3) 0.4095(7) 0.2352(3) 0.022(2) Uiso 1 1 d D
C4 C 0.0106(4) 0.7299(7) 0.1253(3) 0.025(2) Uiso 1 1 d D
C4C C 0.3428(3) 0.2571(7) -0.0500(3) 0.022(2) Uiso 1 1 d D
C4D C 0.3296(3) 0.2680(7) 0.2066(3) 0.020(2) Uiso 1 1 d D
C5 C -0.0806(4) 0.7999(8) 0.2769(3) 0.026(2) Uiso 1 1 d D
C5C C 0.2544(4) 0.1832(9) 0.1074(4) 0.037(3) Uiso 1 1 d D
C5D C 0.4041(4) 0.1922(8) 0.0434(3) 0.027(3) Uiso 1 1 d D
C6 C -0.0932(3) 0.6826(7) 0.3215(3) 0.021(2) Uiso 1 1 d D
C6C C 0.2506(3) 0.3009(8) 0.1543(3) 0.023(2) Uiso 1 1 d D
C6D C 0.4206(3) 0.3133(7) 0.0024(3) 0.020(2) Uiso 1 1 d D
C11 C -0.0928(5) 0.2677(11) 0.2993(4) 0.040(3) Uiso 1 1 d D
H11 H -0.0970 0.1963 0.3039 0.048 Uiso 1 1 calc R
C11C C 0.2476(3) 0.6862(9) 0.1382(3) 0.030(3) Uiso 1 1 d D
H11C H 0.2293 0.6367 0.1310 0.036 Uiso 1 1 calc R
C11D C 0.4133(3) 0.7351(9) 0.0153(3) 0.029(3) Uiso 1 1 d D
H11D H 0.4069 0.8012 0.0043 0.034 Uiso 1 1 calc R
C12 C -0.0182(3) 0.1996(9) 0.1648(3) 0.027(2) Uiso 1 1 d D
H12 H -0.0025 0.2465 0.1486 0.032 Uiso 1 1 calc R
C12C C 0.3166(4) 0.7953(9) 0.0026(3) 0.030(3) Uiso 1 1 d D
H12C H 0.3371 0.7579 -0.0099 0.036 Uiso 1 1 calc R
C12D C 0.3603(4) 0.8017(10) 0.1640(4) 0.034(3) Uiso 1 1 d D
H12D H 0.3567 0.7513 0.1870 0.041 Uiso 1 1 calc R
C13 C 0.0360(4) 0.4998(8) 0.0748(4) 0.030(3) Uiso 1 1 d D
H13 H 0.0515 0.4567 0.0922 0.036 Uiso 1 1 calc R
C13C C 0.3662(4) 0.4915(9) -0.0995(4) 0.033(3) Uiso 1 1 d D
H13C H 0.3827 0.5304 -0.0816 0.039 Uiso 1 1 calc R
C13D C 0.3244(4) 0.4903(8) 0.2690(4) 0.031(3) Uiso 1 1 d D
H13D H 0.3359 0.4649 0.2954 0.037 Uiso 1 1 calc R
C14 C 0.0045(3) 0.8391(8) 0.1277(4) 0.030(3) Uiso 1 1 d D
H14 H 0.0025 0.8589 0.1587 0.036 Uiso 1 1 calc R
C14C C 0.3388(3) 0.1465(8) -0.0471(4) 0.030(3) Uiso 1 1 d D
H14C H 0.3403 0.1275 -0.0161 0.036 Uiso 1 1 calc R
C14D C 0.3308(4) 0.1577(8) 0.1989(4) 0.030(3) Uiso 1 1 d D
H14D H 0.3277 0.1446 0.1675 0.036 Uiso 1 1 calc R
C15 C -0.0788(4) 0.8987(9) 0.2551(4) 0.036(3) Uiso 1 1 d D
H15 H -0.1020 0.9307 0.2615 0.043 Uiso 1 1 calc R
C15C C 0.2503(5) 0.0824(9) 0.0857(4) 0.044(4) Uiso 1 1 d D
H15C H 0.2247 0.0653 0.0893 0.053 Uiso 1 1 calc R
C15D C 0.4011(4) 0.0920(9) 0.0640(4) 0.039(3) Uiso 1 1 d D
H15D H 0.4071 0.0411 0.0419 0.047 Uiso 1 1 calc R
C16 C -0.1128(4) 0.6231(9) 0.3563(3) 0.029(3) Uiso 1 1 d D
H16 H -0.0984 0.5642 0.3630 0.035 Uiso 1 1 calc R
C16C C 0.2411(4) 0.3647(8) 0.1928(3) 0.026(2) Uiso 1 1 d D
H16C H 0.2620 0.4058 0.2000 0.032 Uiso 1 1 calc R
C16D C 0.4382(4) 0.3754(8) -0.0329(3) 0.025(2) Uiso 1 1 d D
H16D H 0.4206 0.4229 -0.0441 0.030 Uiso 1 1 calc R
C21 C -0.1281(5) 0.3151(13) 0.2911(6) 0.058(5) Uiso 1 1 d .
H21A H -0.1249 0.3856 0.2874 0.087 Uiso 1 1 calc R
H21B H -0.1443 0.3027 0.3156 0.087 Uiso 1 1 calc R
H21C H -0.1380 0.2874 0.2649 0.087 Uiso 1 1 calc R
C21C C 0.2283(5) 0.7827(10) 0.1471(5) 0.047(4) Uiso 1 1 d D
H21D H 0.2113 0.7740 0.1711 0.070 Uiso 1 1 calc R
H21E H 0.2159 0.8029 0.1213 0.070 Uiso 1 1 calc R
H21F H 0.2455 0.8330 0.1546 0.070 Uiso 1 1 calc R
C21D C 0.4527(4) 0.7364(13) 0.0222(5) 0.052(4) Uiso 1 1 d D
H21G H 0.4582 0.7863 0.0436 0.078 Uiso 1 1 calc R
H21H H 0.4651 0.7513 -0.0051 0.078 Uiso 1 1 calc R
H21I H 0.4602 0.6723 0.0326 0.078 Uiso 1 1 calc R
C22 C -0.0467(5) 0.1605(12) 0.1337(5) 0.054(4) Uiso 1 1 d D
H22A H -0.0644 0.1227 0.1503 0.080 Uiso 1 1 calc R
H22B H -0.0355 0.1186 0.1118 0.080 Uiso 1 1 calc R
H22C H -0.0582 0.2157 0.1198 0.080 Uiso 1 1 calc R
C22C C 0.2892(5) 0.8043(13) -0.0328(5) 0.062(5) Uiso 1 1 d D
H22D H 0.2811 0.7391 -0.0409 0.093 Uiso 1 1 calc R
H22E H 0.3000 0.8364 -0.0581 0.093 Uiso 1 1 calc R
H22F H 0.2691 0.8431 -0.0221 0.093 Uiso 1 1 calc R
C22D C 0.3916(5) 0.8677(14) 0.1760(6) 0.074(6) Uiso 1 1 d D
H22G H 0.3956 0.9166 0.1533 0.111 Uiso 1 1 calc R
H22H H 0.4128 0.8277 0.1788 0.111 Uiso 1 1 calc R
H22I H 0.3861 0.9005 0.2034 0.111 Uiso 1 1 calc R
C23 C 0.0049(5) 0.4399(15) 0.0611(6) 0.073(6) Uiso 1 1 d D
H23A H -0.0078 0.4149 0.0868 0.110 Uiso 1 1 calc R
H23B H 0.0132 0.3851 0.0433 0.110 Uiso 1 1 calc R
H23C H -0.0110 0.4809 0.0445 0.110 Uiso 1 1 calc R
C23C C 0.3358(4) 0.5575(10) -0.1115(4) 0.038(3) Uiso 1 1 d D
H23D H 0.3169 0.5181 -0.1236 0.058 Uiso 1 1 calc R
H23E H 0.3441 0.6054 -0.1329 0.058 Uiso 1 1 calc R
H23F H 0.3268 0.5916 -0.0857 0.058 Uiso 1 1 calc R
C23D C 0.3426(4) 0.5860(9) 0.2583(4) 0.033(3) Uiso 1 1 d D
H23G H 0.3285 0.6227 0.2379 0.049 Uiso 1 1 calc R
H23H H 0.3660 0.5729 0.2455 0.049 Uiso 1 1 calc R
H23I H 0.3450 0.6244 0.2847 0.049 Uiso 1 1 calc R
C24 C -0.0308(4) 0.8623(11) 0.1057(4) 0.042(3) Uiso 1 1 d D
H24A H -0.0293 0.8419 0.0755 0.063 Uiso 1 1 calc R
H24B H -0.0353 0.9327 0.1073 0.063 Uiso 1 1 calc R
H24C H -0.0500 0.8270 0.1206 0.063 Uiso 1 1 calc R
C24C C 0.3013(4) 0.1178(12) -0.0626(5) 0.046(4) Uiso 1 1 d D
H24D H 0.2834 0.1537 -0.0457 0.069 Uiso 1 1 calc R
H24E H 0.2977 0.0475 -0.0586 0.069 Uiso 1 1 calc R
H24F H 0.2994 0.1342 -0.0931 0.069 Uiso 1 1 calc R
C24D C 0.3666(4) 0.1191(12) 0.2120(5) 0.053(4) Uiso 1 1 d D
H24G H 0.3853 0.1562 0.1971 0.079 Uiso 1 1 calc R
H24H H 0.3686 0.0499 0.2043 0.079 Uiso 1 1 calc R
H24I H 0.3689 0.1264 0.2432 0.079 Uiso 1 1 calc R
C25 C -0.0745(5) 0.8975(11) 0.2064(4) 0.038(3) Uiso 1 1 d D
H25A H -0.0512 0.8715 0.1982 0.057 Uiso 1 1 calc R
H25B H -0.0767 0.9642 0.1953 0.057 Uiso 1 1 calc R
H25C H -0.0928 0.8562 0.1942 0.057 Uiso 1 1 calc R
C25C C 0.2577(5) 0.0834(12) 0.0390(4) 0.049(4) Uiso 1 1 d D
H25D H 0.2821 0.1037 0.0334 0.073 Uiso 1 1 calc R
H25E H 0.2417 0.1293 0.0252 0.073 Uiso 1 1 calc R
H25F H 0.2541 0.0178 0.0273 0.073 Uiso 1 1 calc R
C25D C 0.4269(6) 0.0877(18) 0.0986(6) 0.108(9) Uiso 1 1 d D
H25G H 0.4481 0.1243 0.0898 0.162 Uiso 1 1 calc R
H25H H 0.4332 0.0195 0.1040 0.162 Uiso 1 1 calc R
H25I H 0.4166 0.1165 0.1249 0.162 Uiso 1 1 calc R
C26 C -0.1485(4) 0.5889(12) 0.3389(5) 0.047(4) Uiso 1 1 d D
H26A H -0.1606 0.6445 0.3260 0.070 Uiso 1 1 calc R
H26B H -0.1631 0.5625 0.3627 0.070 Uiso 1 1 calc R
H26C H -0.1445 0.5382 0.3171 0.070 Uiso 1 1 calc R
C26C C 0.2107(4) 0.4309(10) 0.1802(4) 0.033(3) Uiso 1 1 d .
H26D H 0.2187 0.4751 0.1571 0.049 Uiso 1 1 calc R
H26E H 0.2028 0.4693 0.2052 0.049 Uiso 1 1 calc R
H26F H 0.1912 0.3910 0.1701 0.049 Uiso 1 1 calc R
C26D C 0.4688(4) 0.4326(11) -0.0122(4) 0.041(3) Uiso 1 1 d .
H26G H 0.4601 0.4651 0.0141 0.061 Uiso 1 1 calc R
H26H H 0.4779 0.4816 -0.0326 0.061 Uiso 1 1 calc R
H26I H 0.4877 0.3871 -0.0051 0.061 Uiso 1 1 calc R
C31 C -0.0762(5) 0.3095(12) 0.3410(5) 0.047(4) Uiso 1 1 d .
H31A H -0.0541 0.2755 0.3464 0.071 Uiso 1 1 calc R
H31B H -0.0927 0.2998 0.3655 0.071 Uiso 1 1 calc R
H31C H -0.0716 0.3794 0.3372 0.071 Uiso 1 1 calc R
C31C C 0.2656(4) 0.6503(10) 0.1777(4) 0.034(3) Uiso 1 1 d D
H31D H 0.2822 0.6999 0.1873 0.051 Uiso 1 1 calc R
H31E H 0.2783 0.5898 0.1709 0.051 Uiso 1 1 calc R
H31F H 0.2479 0.6379 0.2006 0.051 Uiso 1 1 calc R
C31D C 0.4044(4) 0.6636(9) -0.0189(4) 0.031(3) Uiso 1 1 d D
H31G H 0.4164 0.6822 -0.0460 0.046 Uiso 1 1 calc R
H31H H 0.3789 0.6633 -0.0227 0.046 Uiso 1 1 calc R
H31I H 0.4121 0.5982 -0.0104 0.046 Uiso 1 1 calc R
C32 C 0.0044(4) 0.1163(10) 0.1816(5) 0.043(4) Uiso 1 1 d D
H32A H 0.0208 0.1419 0.2027 0.065 Uiso 1 1 calc R
H32B H 0.0177 0.0866 0.1575 0.065 Uiso 1 1 calc R
H32C H -0.0109 0.0670 0.1953 0.065 Uiso 1 1 calc R
C32C C 0.3304(5) 0.8958(10) 0.0161(5) 0.042(4) Uiso 1 1 d D
H32D H 0.3110 0.9344 0.0287 0.064 Uiso 1 1 calc R
H32E H 0.3404 0.9297 -0.0092 0.064 Uiso 1 1 calc R
H32F H 0.3487 0.8874 0.0375 0.064 Uiso 1 1 calc R
C32D C 0.3262(5) 0.8608(13) 0.1600(5) 0.060(5) Uiso 1 1 d D
H32G H 0.3298 0.9127 0.1386 0.090 Uiso 1 1 calc R
H32H H 0.3197 0.8898 0.1879 0.090 Uiso 1 1 calc R
H32I H 0.3072 0.8176 0.1508 0.090 Uiso 1 1 calc R
C33 C 0.0575(5) 0.5342(12) 0.0353(5) 0.051(4) Uiso 1 1 d D
H33A H 0.0439 0.5826 0.0195 0.077 Uiso 1 1 calc R
H33B H 0.0628 0.4783 0.0165 0.077 Uiso 1 1 calc R
H33C H 0.0795 0.5638 0.0446 0.077 Uiso 1 1 calc R
C33C C 0.3867(5) 0.4558(11) -0.1399(4) 0.041(3) Uiso 1 1 d D
H33D H 0.3732 0.4046 -0.1540 0.062 Uiso 1 1 calc R
H33E H 0.4096 0.4295 -0.1315 0.062 Uiso 1 1 calc R
H33F H 0.3905 0.5105 -0.1598 0.062 Uiso 1 1 calc R
C33D C 0.2855(4) 0.5037(10) 0.2814(4) 0.033(3) Uiso 1 1 d D
H33G H 0.2726 0.5243 0.2560 0.049 Uiso 1 1 calc R
H33H H 0.2832 0.5537 0.3039 0.049 Uiso 1 1 calc R
H33I H 0.2759 0.4418 0.2922 0.049 Uiso 1 1 calc R
C34 C 0.0345(4) 0.8974(10) 0.1059(4) 0.036(3) Uiso 1 1 d D
H34A H 0.0571 0.8752 0.1169 0.054 Uiso 1 1 calc R
H34B H 0.0314 0.9670 0.1123 0.054 Uiso 1 1 calc R
H34C H 0.0342 0.8873 0.0747 0.054 Uiso 1 1 calc R
C34C C 0.3681(4) 0.0928(11) -0.0723(5) 0.046(4) Uiso 1 1 d D
H34D H 0.3665 0.1078 -0.1030 0.069 Uiso 1 1 calc R
H34E H 0.3655 0.0223 -0.0679 0.069 Uiso 1 1 calc R
H34F H 0.3911 0.1139 -0.0621 0.069 Uiso 1 1 calc R
C34D C 0.3020(4) 0.1042(10) 0.2248(4) 0.037(3) Uiso 1 1 d D
H34G H 0.3071 0.0341 0.2248 0.056 Uiso 1 1 calc R
H34H H 0.2791 0.1156 0.2117 0.056 Uiso 1 1 calc R
H34I H 0.3013 0.1286 0.2545 0.056 Uiso 1 1 calc R
C35 C -0.0529(4) 0.9603(11) 0.2735(5) 0.043(4) Uiso 1 1 d D
H35A H -0.0596 0.9743 0.3035 0.064 Uiso 1 1 calc R
H35B H -0.0514 1.0216 0.2572 0.064 Uiso 1 1 calc R
H35C H -0.0300 0.9274 0.2723 0.064 Uiso 1 1 calc R
C35C C 0.2691(5) 0.0116(11) 0.1114(5) 0.048(4) Uiso 1 1 d D
H35D H 0.2932 0.0346 0.1158 0.072 Uiso 1 1 calc R
H35E H 0.2698 -0.0514 0.0964 0.072 Uiso 1 1 calc R
H35F H 0.2569 0.0038 0.1394 0.072 Uiso 1 1 calc R
C35D C 0.3654(4) 0.0720(11) 0.0825(5) 0.047(4) Uiso 1 1 d D
H35G H 0.3631 0.1024 0.1110 0.070 Uiso 1 1 calc R
H35H H 0.3620 0.0013 0.0852 0.070 Uiso 1 1 calc R
H35I H 0.3476 0.0991 0.0635 0.070 Uiso 1 1 calc R
C36 C -0.1172(5) 0.6843(10) 0.3969(4) 0.040(3) Uiso 1 1 d D
H36A H -0.0952 0.7191 0.4022 0.059 Uiso 1 1 calc R
H36B H -0.1230 0.6417 0.4214 0.059 Uiso 1 1 calc R
H36C H -0.1363 0.7316 0.3932 0.059 Uiso 1 1 calc R
C36C C 0.2299(4) 0.3046(9) 0.2321(4) 0.033(3) Uiso 1 1 d D
H36D H 0.2088 0.2668 0.2256 0.049 Uiso 1 1 calc R
H36E H 0.2248 0.3483 0.2564 0.049 Uiso 1 1 calc R
H36F H 0.2490 0.2600 0.2395 0.049 Uiso 1 1 calc R
C36D C 0.4518(5) 0.3116(11) -0.0698(4) 0.044(4) Uiso 1 1 d D
H36G H 0.4345 0.2603 -0.0754 0.065 Uiso 1 1 calc R
H36H H 0.4742 0.2817 -0.0619 0.065 Uiso 1 1 calc R
H36I H 0.4554 0.3517 -0.0956 0.065 Uiso 1 1 calc R
N1 N -0.0516(3) 0.3660(7) 0.2501(3) 0.026(2) Uiso 1 1 d D
N1C N 0.2865(3) 0.6097(7) 0.0811(3) 0.026(2) Uiso 1 1 d D
N1D N 0.3839(3) 0.6318(7) 0.0744(3) 0.022(2) Uiso 1 1 d D
N2 N -0.0309(3) 0.3462(7) 0.2126(3) 0.022(2) Uiso 1 1 d D
N2C N 0.3045(3) 0.6386(7) 0.0434(3) 0.023(2) Uiso 1 1 d D
N2D N 0.3694(3) 0.6525(7) 0.1164(3) 0.023(2) Uiso 1 1 d D
N3 N 0.0076(3) 0.5750(7) 0.1424(3) 0.025(2) Uiso 1 1 d D
N3C N 0.3367(3) 0.4141(7) -0.0334(3) 0.0212(19) Uiso 1 1 d D
N3D N 0.3385(3) 0.4249(6) 0.1934(3) 0.0205(19) Uiso 1 1 d D
N4 N 0.0005(3) 0.6693(7) 0.1576(3) 0.022(2) Uiso 1 1 d D
N4C N 0.3310(3) 0.3177(7) -0.0188(3) 0.027(2) Uiso 1 1 d D
N4D N 0.3394(3) 0.3312(7) 0.1748(3) 0.023(2) Uiso 1 1 d D
N5 N -0.0623(3) 0.7203(7) 0.2629(3) 0.025(2) Uiso 1 1 d D
N5C N 0.2731(3) 0.2565(7) 0.0905(3) 0.030(2) Uiso 1 1 d D
N5D N 0.3907(3) 0.2752(6) 0.0612(3) 0.023(2) Uiso 1 1 d D
N6 N -0.0712(3) 0.6431(7) 0.2914(3) 0.025(2) Uiso 1 1 d D
N6C N 0.2707(3) 0.3329(7) 0.1207(3) 0.024(2) Uiso 1 1 d D
N6D N 0.4014(3) 0.3541(7) 0.0358(3) 0.023(2) Uiso 1 1 d D
N7 N -0.0573(3) 0.2054(8) 0.2328(3) 0.035(3) Uiso 1 1 d D
N7C N 0.2829(3) 0.7752(7) 0.0743(3) 0.026(2) Uiso 1 1 d D
N7D N 0.3860(3) 0.7959(7) 0.0866(3) 0.031(2) Uiso 1 1 d D
N8 N 0.0263(3) 0.6812(6) 0.0914(3) 0.023(2) Uiso 1 1 d D
N8C N 0.3572(3) 0.3082(6) -0.0842(3) 0.023(2) Uiso 1 1 d D
N8D N 0.3224(3) 0.3139(7) 0.2444(3) 0.025(2) Uiso 1 1 d D
N9 N -0.0995(3) 0.7807(7) 0.3143(3) 0.028(2) Uiso 1 1 d D
N9C N 0.2392(3) 0.2062(7) 0.1471(3) 0.032(2) Uiso 1 1 d D
N9D N 0.4232(3) 0.2155(7) 0.0065(3) 0.030(2) Uiso 1 1 d D
Au1 Au -0.059211(15) 0.50494(3) 0.271899(14) 0.02416(12) Uani 1 1 d .
Au1C Au 0.282107(15) 0.47163(4) 0.100680(14) 0.02615(13) Uani 1 1 d .
Au1D Au 0.391008(14) 0.49224(3) 0.055087(14) 0.02348(12) Uani 1 1 d .
Au2 Au -0.009398(15) 0.45977(3) 0.178401(14) 0.02472(12) Uani 1 1 d .
Au2C Au 0.322321(15) 0.52830(3) 0.004552(14) 0.02391(12) Uani 1 1 d .
Au2D Au 0.352621(15) 0.53923(3) 0.154320(13) 0.02374(12) Uani 1 1 d .
Au3 Au -0.029473(15) 0.69216(4) 0.211617(14) 0.02675(13) Uani 1 1 d .
Au3C Au 0.302966(15) 0.28817(4) 0.036577(14) 0.02768(13) Uani 1 1 d .
Au3D Au 0.362868(15) 0.30630(3) 0.116568(13) 0.02434(12) Uani 1 1 d .

loop_
_atom_site_aniso_label
_atom_site_aniso_U_11
_atom_site_aniso_U_22
_atom_site_aniso_U_33
_atom_site_aniso_U_23
_atom_site_aniso_U_13
_atom_site_aniso_U_12
Au1 0.0317(4) 0.0169(3) 0.0238(2) -0.00093(15) 0.0002(2) 0.00091(15)
Au1C 0.0322(5) 0.0222(3) 0.02382(19) 0.00381(16) 0.0031(2) -0.00176(16)
Au1D 0.0318(4) 0.0163(3) 0.02225(19) -0.00062(15) 0.0023(2) 0.00166(14)
Au2 0.0322(4) 0.0181(3) 0.02374(19) 0.00429(15) 0.0018(2) -0.00235(15)
Au2C 0.0294(4) 0.0184(3) 0.02367(19) -0.00215(15) 0.0043(2) 0.00066(14)
Au2D 0.0324(4) 0.0167(3) 0.02193(18) 0.00248(15) 0.0037(2) 0.00099(14)
Au3 0.0322(5) 0.0219(3) 0.0256(2) 0.00176(16) 0.0082(2) 0.00187(15)
Au3C 0.0343(5) 0.0239(3) 0.0244(2) 0.00255(16) 0.0075(2) 0.00232(16)
Au3D 0.0324(4) 0.0200(3) 0.02020(18) -0.00123(15) 0.0080(2) 0.00008(15)

loop_
_atom_type_symbol
_atom_type_description
_atom_type_scat_dispersion_real
_atom_type_scat_dispersion_imag
_atom_type_scat_source
C C 0.0026 0.0014 'International Tables Vol C Tables 4.2.6.8 and 6.1.1.4'
H H 0.0000 0.0000 'International Tables Vol C Tables 4.2.6.8 and 6.1.1.4'
N N 0.0052 0.0029 'International Tables Vol C Tables 4.2.6.8 and 6.1.1.4'
Au Au -1.408 8.039 'International Tables Vol C Tables 4.2.6.8 and 6.1.1.4'

loop_
_geom_angle_atom_site_label_1
_geom_angle_atom_site_label_2
_geom_angle_atom_site_label_3
_geom_angle
_geom_angle_site_symmetry_1
_geom_angle_site_symmetry_3
N1 C1 N7 111.6(10) . .
N1 C1 C11 122.8(10) . .
N7 C1 C11 125.6(11) . .
N1C C1C N7C 111.4(8) . .
N1C C1C C11C 118.8(9) . .
N7C C1C C11C 129.5(9) . .
N7D C1D N1D 113.2(8) . .
N7D C1D C11D 123.7(9) . .
N1D C1D C11D 122.7(9) . .
N2 C2 N7 112.9(9) . .
N2 C2 C12 124.9(9) . .
N7 C2 C12 122.2(9) . .
N2C C2C N7C 112.1(8) . .
N2C C2C C12C 123.0(9) . .
N7C C2C C12C 124.8(9) . .
N2D C2D N7D 113.2(9) . .
N2D C2D C12D 122.9(9) . .
N7D C2D C12D 123.3(10) . .
N3 C3 N8 111.4(9) . .
N3 C3 C13 124.8(9) . .
N8 C3 C13 123.7(9) . .
N3C C3C N8C 111.6(9) . .
N3C C3C C13C 122.9(9) . .
N8C C3C C13C 125.5(9) . .
N8D C3D N3D 113.0(8) . .
N8D C3D C13D 122.7(9) . .
N3D C3D C13D 124.3(9) . .
N4 C4 N8 112.4(9) . .
N4 C4 C14 122.1(9) . .
N8 C4 C14 125.5(9) . .
N4C C4C N8C 111.2(9) . .
N4C C4C C14C 122.6(9) . .
N8C C4C C14C 126.2(9) . .
N8D C4D N4D 112.3(8) . .
N8D C4D C14D 126.8(9) . .
N4D C4D C14D 120.6(9) . .
N5 C5 N9 111.6(9) . .
N5 C5 C15 123.9(10) . .
N9 C5 C15 124.5(10) . .
N5C C5C N9C 112.7(10) . .
N5C C5C C15C 124.1(10) . .
N9C C5C C15C 123.2(11) . .
N5D C5D N9D 109.1(9) . .
N5D C5D C15D 124.3(9) . .
N9D C5D C15D 126.3(10) . .
N6 C6 N9 112.5(9) . .
N6 C6 C16 123.7(9) . .
N9 C6 C16 123.3(9) . .
N6C C6C N9C 110.6(9) . .
N6C C6C C16C 122.6(9) . .
N9C C6C C16C 126.7(9) . .
N9D C6D N6D 111.8(8) . .
N9D C6D C16D 126.1(9) . .
N6D C6D C16D 122.0(9) . .
C21 C11 C1 111.8(13) . .
C21 C11 C31 111.0(14) . .
C1 C11 C31 110.6(14) . .
C21 C11 H11 107.8 . .
C1 C11 H11 107.8 . .
C31 C11 H11 107.8 . .
C31C C11C C21C 111.1(11) . .
C31C C11C C1C 112.4(11) . .
C21C C11C C1C 111.9(10) . .
C31C C11C H11C 107.1 . .
C21C C11C H11C 107.1 . .
C1C C11C H11C 107.1 . .
C31D C11D C21D 110.6(11) . .
C31D C11D C1D 115.1(10) . .
C21D C11D C1D 110.5(10) . .
C31D C11D H11D 106.7 . .
C21D C11D H11D 106.7 . .
C1D C11D H11D 106.7 . .
C32 C12 C2 107.8(10) . .
C32 C12 C22 111.0(12) . .
C2 C12 C22 111.6(11) . .
C32 C12 H12 108.8 . .
C2 C12 H12 108.8 . .
C22 C12 H12 108.8 . .
C2C C12C C32C 112.2(10) . .
C2C C12C C22C 111.1(11) . .
C32C C12C C22C 111.5(12) . .
C2C C12C H12C 107.2 . .
C32C C12C H12C 107.2 . .
C22C C12C H12C 107.2 . .
C32D C12D C22D 111.4(15) . .
C32D C12D C2D 111.5(11) . .
C22D C12D C2D 107.5(12) . .
C32D C12D H12D 108.8 . .
C22D C12D H12D 108.8 . .
C2D C12D H12D 108.8 . .
C23 C13 C33 110.4(13) . .
C23 C13 C3 110.5(13) . .
C33 C13 C3 112.3(10) . .
C23 C13 H13 107.8 . .
C33 C13 H13 107.8 . .
C3 C13 H13 107.8 . .
C23C C13C C3C 111.4(12) . .
C23C C13C C33C 111.1(11) . .
C3C C13C C33C 110.0(10) . .
C23C C13C H13C 108.1 . .
C3C C13C H13C 108.1 . .
C33C C13C H13C 108.1 . .
C23D C13D C33D 112.5(11) . .
C23D C13D C3D 116.1(10) . .
C33D C13D C3D 109.5(10) . .
C23D C13D H13D 106.0 . .
C33D C13D H13D 106.0 . .
C3D C13D H13D 106.0 . .
C4 C14 C34 112.6(10) . .
C4 C14 C24 108.2(10) . .
C34 C14 C24 109.8(11) . .
C4 C14 H14 108.7 . .
C34 C14 H14 108.7 . .
C24 C14 H14 108.7 . .
C4C C14C C34C 112.1(10) . .
C4C C14C C24C 108.8(10) . .
C34C C14C C24C 112.0(12) . .
C4C C14C H14C 107.9 . .
C34C C14C H14C 107.9 . .
C24C C14C H14C 107.9 . .
C24D C14D C34D 108.8(12) . .
C24D C14D C4D 108.8(11) . .
C34D C14D C4D 112.0(10) . .
C24D C14D H14D 109.1 . .
C34D C14D H14D 109.1 . .
C4D C14D H14D 109.1 . .
C35 C15 C5 112.0(12) . .
C35 C15 C25 110.5(12) . .
C5 C15 C25 116.0(10) . .
C35 C15 H15 105.8 . .
C5 C15 H15 105.8 . .
C25 C15 H15 105.8 . .
C35C C15C C25C 117.7(13) . .
C35C C15C C5C 107.4(12) . .
C25C C15C C5C 113.8(12) . .
C35C C15C H15C 105.7 . .
C25C C15C H15C 105.7 . .
C5C C15C H15C 105.7 . .
C25D C15D C35D 109.2(15) . .
C25D C15D C5D 107.4(13) . .
C35D C15D C5D 112.8(11) . .
C25D C15D H15D 109.1 . .
C35D C15D H15D 109.1 . .
C5D C15D H15D 109.1 . .
C36 C16 C6 109.4(10) . .
C36 C16 C26 112.2(12) . .
C6 C16 C26 109.3(10) . .
C36 C16 H16 108.6 . .
C6 C16 H16 108.6 . .
C26 C16 H16 108.6 . .
C6C C16C C36C 112.1(9) . .
C6C C16C C26C 107.7(10) . .
C36C C16C C26C 109.3(11) . .
C6C C16C H16C 109.2 . .
C36C C16C H16C 109.2 . .
C26C C16C H16C 109.2 . .
C36D C16D C6D 110.7(10) . .
C36D C16D C26D 111.1(12) . .
C6D C16D C26D 107.5(10) . .
C36D C16D H16D 109.2 . .
C6D C16D H16D 109.2 . .
C26D C16D H16D 109.2 . .
C11 C21 H21A 109.5 . .
C11 C21 H21B 109.5 . .
H21A C21 H21B 109.5 . .
C11 C21 H21C 109.5 . .
H21A C21 H21C 109.5 . .
H21B C21 H21C 109.5 . .
C11C C21C H21D 109.5 . .
C11C C21C H21E 109.5 . .
H21D C21C H21E 109.5 . .
C11C C21C H21F 109.5 . .
H21D C21C H21F 109.5 . .
H21E C21C H21F 109.5 . .
C11D C21D H21G 109.5 . .
C11D C21D H21H 109.5 . .
H21G C21D H21H 109.5 . .
C11D C21D H21I 109.5 . .
H21G C21D H21I 109.5 . .
H21H C21D H21I 109.5 . .
C12 C22 H22A 109.5 . .
C12 C22 H22B 109.5 . .
H22A C22 H22B 109.5 . .
C12 C22 H22C 109.5 . .
H22A C22 H22C 109.5 . .
H22B C22 H22C 109.5 . .
C12C C22C H22D 109.5 . .
C12C C22C H22E 109.5 . .
H22D C22C H22E 109.5 . .
C12C C22C H22F 109.5 . .
H22D C22C H22F 109.5 . .
H22E C22C H22F 109.5 . .
C12D C22D H22G 109.5 . .
C12D C22D H22H 109.5 . .
H22G C22D H22H 109.5 . .
C12D C22D H22I 109.5 . .
H22G C22D H22I 109.5 . .
H22H C22D H22I 109.5 . .
C13 C23 H23A 109.5 . .
C13 C23 H23B 109.5 . .
H23A C23 H23B 109.5 . .
C13 C23 H23C 109.5 . .
H23A C23 H23C 109.5 . .
H23B C23 H23C 109.5 . .
C13C C23C H23D 109.5 . .
C13C C23C H23E 109.5 . .
H23D C23C H23E 109.5 . .
C13C C23C H23F 109.5 . .
H23D C23C H23F 109.5 . .
H23E C23C H23F 109.5 . .
C13D C23D H23G 109.5 . .
C13D C23D H23H 109.5 . .
H23G C23D H23H 109.5 . .
C13D C23D H23I 109.5 . .
H23G C23D H23I 109.5 . .
H23H C23D H23I 109.5 . .
C14 C24 H24A 109.5 . .
C14 C24 H24B 109.5 . .
H24A C24 H24B 109.5 . .
C14 C24 H24C 109.5 . .
H24A C24 H24C 109.5 . .
H24B C24 H24C 109.5 . .
C14C C24C H24D 109.5 . .
C14C C24C H24E 109.5 . .
H24D C24C H24E 109.5 . .
C14C C24C H24F 109.5 . .
H24D C24C H24F 109.5 . .
H24E C24C H24F 109.5 . .
C14D C24D H24G 109.5 . .
C14D C24D H24H 109.5 . .
H24G C24D H24H 109.5 . .
C14D C24D H24I 109.5 . .
H24G C24D H24I 109.5 . .
H24H C24D H24I 109.5 . .
C15 C25 H25A 109.5 . .
C15 C25 H25B 109.5 . .
H25A C25 H25B 109.5 . .
C15 C25 H25C 109.5 . .
H25A C25 H25C 109.5 . .
H25B C25 H25C 109.5 . .
C15C C25C H25D 109.5 . .
C15C C25C H25E 109.5 . .
H25D C25C H25E 109.5 . .
C15C C25C H25F 109.5 . .
H25D C25C H25F 109.5 . .
H25E C25C H25F 109.5 . .
C15D C25D H25G 109.5 . .
C15D C25D H25H 109.5 . .
H25G C25D H25H 109.5 . .
C15D C25D H25I 109.5 . .
H25G C25D H25I 109.5 . .
H25H C25D H25I 109.5 . .
C16 C26 H26A 109.5 . .
C16 C26 H26B 109.5 . .
H26A C26 H26B 109.5 . .
C16 C26 H26C 109.5 . .
H26A C26 H26C 109.5 . .
H26B C26 H26C 109.5 . .
C16C C26C H26D 109.5 . .
C16C C26C H26E 109.5 . .
H26D C26C H26E 109.5 . .
C16C C26C H26F 109.5 . .
H26D C26C H26F 109.5 . .
H26E C26C H26F 109.5 . .
C16D C26D H26G 109.5 . .
C16D C26D H26H 109.5 . .
H26G C26D H26H 109.5 . .
C16D C26D H26I 109.5 . .
H26G C26D H26I 109.5 . .
H26H C26D H26I 109.5 . .
C11 C31 H31A 109.5 . .
C11 C31 H31B 109.5 . .
H31A C31 H31B 109.5 . .
C11 C31 H31C 109.5 . .
H31A C31 H31C 109.5 . .
H31B C31 H31C 109.5 . .
C11C C31C H31D 109.5 . .
C11C C31C H31E 109.5 . .
H31D C31C H31E 109.5 . .
C11C C31C H31F 109.5 . .
H31D C31C H31F 109.5 . .
H31E C31C H31F 109.5 . .
C11D C31D H31G 109.5 . .
C11D C31D H31H 109.5 . .
H31G C31D H31H 109.5 . .
C11D C31D H31I 109.5 . .
H31G C31D H31I 109.5 . .
H31H C31D H31I 109.5 . .
C12 C32 H32A 109.5 . .
C12 C32 H32B 109.5 . .
H32A C32 H32B 109.5 . .
C12 C32 H32C 109.5 . .
H32A C32 H32C 109.5 . .
H32B C32 H32C 109.5 . .
C12C C32C H32D 109.5 . .
C12C C32C H32E 109.5 . .
H32D C32C H32E 109.5 . .
C12C C32C H32F 109.5 . .
H32D C32C H32F 109.5 . .
H32E C32C H32F 109.5 . .
C12D C32D H32G 109.5 . .
C12D C32D H32H 109.5 . .
H32G C32D H32H 109.5 . .
C12D C32D H32I 109.5 . .
H32G C32D H32I 109.5 . .
H32H C32D H32I 109.5 . .
C13 C33 H33A 109.5 . .
C13 C33 H33B 109.5 . .
H33A C33 H33B 109.5 . .
C13 C33 H33C 109.5 . .
H33A C33 H33C 109.5 . .
H33B C33 H33C 109.5 . .
C13C C33C H33D 109.5 . .
C13C C33C H33E 109.5 . .
H33D C33C H33E 109.5 . .
C13C C33C H33F 109.5 . .
H33D C33C H33F 109.5 . .
H33E C33C H33F 109.5 . .
C13D C33D H33G 109.5 . .
C13D C33D H33H 109.5 . .
H33G C33D H33H 109.5 . .
C13D C33D H33I 109.5 . .
H33G C33D H33I 109.5 . .
H33H C33D H33I 109.5 . .
C14 C34 H34A 109.5 . .
C14 C34 H34B 109.5 . .
H34A C34 H34B 109.5 . .
C14 C34 H34C 109.5 . .
H34A C34 H34C 109.5 . .
H34B C34 H34C 109.5 . .
C14C C34C H34D 109.5 . .
C14C C34C H34E 109.5 . .
H34D C34C H34E 109.5 . .
C14C C34C H34F 109.5 . .
H34D C34C H34F 109.5 . .
H34E C34C H34F 109.5 . .
C14D C34D H34G 109.5 . .
C14D C34D H34H 109.5 . .
H34G C34D H34H 109.5 . .
C14D C34D H34I 109.5 . .
H34G C34D H34I 109.5 . .
H34H C34D H34I 109.5 . .
C15 C35 H35A 109.5 . .
C15 C35 H35B 109.5 . .
H35A C35 H35B 109.5 . .
C15 C35 H35C 109.5 . .
H35A C35 H35C 109.5 . .
H35B C35 H35C 109.5 . .
C15C C35C H35D 109.5 . .
C15C C35C H35E 109.5 . .
H35D C35C H35E 109.5 . .
C15C C35C H35F 109.5 . .
H35D C35C H35F 109.5 . .
H35E C35C H35F 109.5 . .
C15D C35D H35G 109.5 . .
C15D C35D H35H 109.5 . .
H35G C35D H35H 109.5 . .
C15D C35D H35I 109.5 . .
H35G C35D H35I 109.5 . .
H35H C35D H35I 109.5 . .
C16 C36 H36A 109.5 . .
C16 C36 H36B 109.5 . .
H36A C36 H36B 109.5 . .
C16 C36 H36C 109.5 . .
H36A C36 H36C 109.5 . .
H36B C36 H36C 109.5 . .
C16C C36C H36D 109.5 . .
C16C C36C H36E 109.5 . .
H36D C36C H36E 109.5 . .
C16C C36C H36F 109.5 . .
H36D C36C H36F 109.5 . .
H36E C36C H36F 109.5 . .
C16D C36D H36G 109.5 . .
C16D C36D H36H 109.5 . .
H36G C36D H36H 109.5 . .
C16D C36D H36I 109.5 . .
H36G C36D H36I 109.5 . .
H36H C36D H36I 109.5 . .
C1 N1 N2 105.3(9) . .
C1 N1 Au1 132.4(8) . .
N2 N1 Au1 121.6(7) . .
C1C N1C N2C 105.4(8) . .
C1C N1C Au1C 130.5(7) . .
N2C N1C Au1C 124.1(7) . .
C1D N1D N2D 103.9(8) . .
C1D N1D Au1D 135.5(7) . .
N2D N1D Au1D 120.2(6) . .
C2 N2 N1 107.0(8) . .
C2 N2 Au2 132.8(7) . .
N1 N2 Au2 119.2(7) . .
C2C N2C N1C 107.4(8) . .
C2C N2C Au2C 136.6(7) . .
N1C N2C Au2C 115.6(7) . .
C2D N2D N1D 106.4(8) . .
C2D N2D Au2D 134.7(7) . .
N1D N2D Au2D 118.9(6) . .
C3 N3 N4 107.0(8) . .
C3 N3 Au2 134.5(7) . .
N4 N3 Au2 118.4(6) . .
C3C N3C N4C 105.0(8) . .
C3C N3C Au2C 134.9(7) . .
N4C N3C Au2C 120.0(6) . .
C3D N3D N4D 104.7(8) . .
C3D N3D Au2D 138.4(7) . .
N4D N3D Au2D 116.9(6) . .
C4 N4 N3 105.5(8) . .
C4 N4 Au3 131.5(7) . .
N3 N4 Au3 121.5(6) . .
C4C N4C N3C 107.5(8) . .
C4C N4C Au3C 130.0(7) . .
N3C N4C Au3C 121.9(7) . .
C4D N4D N3D 106.3(8) . .
C4D N4D Au3D 130.4(7) . .
N3D N4D Au3D 121.7(6) . .
C5 N5 N6 106.7(9) . .
C5 N5 Au3 134.5(7) . .
N6 N5 Au3 118.7(7) . .
C5C N5C N6C 105.9(9) . .
C5C N5C Au3C 139.7(8) . .
N6C N5C Au3C 114.4(7) . .
C5D N5D N6D 108.6(8) . .
C5D N5D Au3D 134.3(7) . .
N6D N5D Au3D 116.9(7) . .
C6 N6 N5 105.5(9) . .
C6 N6 Au1 135.1(7) . .
N5 N6 Au1 117.5(6) . .
C6C N6C N5C 107.4(9) . .
C6C N6C Au1C 130.4(7) . .
N5C N6C Au1C 118.7(7) . .
C6D N6D N5D 104.7(8) . .
C6D N6D Au1D 134.5(7) . .
N5D N6D Au1D 120.5(6) . .
C2 N7 C1 103.3(9) . .
C2C N7C C1C 103.7(9) . .
C2D N7D C1D 103.2(9) . .
C4 N8 C3 103.5(8) . .
C4C N8C C3C 104.6(8) . .
C4D N8D C3D 103.8(8) . .
C5 N9 C6 103.6(9) . .
C5C N9C C6C 103.4(9) . .
C6D N9D C5D 105.7(9) . .
N6 Au1 N1 174.8(5) . .
N6 Au1 Au2 102.7(3) . 2
N1 Au1 Au2 82.4(3) . 2
N6 Au1 Au3 61.6(2) . .
N1 Au1 Au3 119.1(3) . .
Au2 Au1 Au3 98.92(2) 2 .
N1C Au1C N6C 172.6(5) . .
N1C Au1C Au3C 121.6(2) . .
N6C Au1C Au3C 61.3(2) . .
N1C Au1C Au2D 80.0(3) . .
N6C Au1C Au2D 105.9(3) . .
Au3C Au1C Au2D 109.42(2) . .
N1C Au1C Au2C 58.9(2) . .
N6C Au1C Au2C 124.4(2) . .
Au3C Au1C Au2C 63.169(19) . .
Au2D Au1C Au2C 91.61(3) . .
N1D Au1D N6D 176.4(5) . .
N1D Au1D Au2C 83.9(3) . .
N6D Au1D Au2C 99.1(3) . .
N1D Au1D Au3D 120.9(2) . .
N6D Au1D Au3D 60.8(2) . .
Au2C Au1D Au3D 98.61(2) . .
N1D Au1D Au2D 60.4(2) . .
N6D Au1D Au2D 121.1(2) . .
Au2C Au1D Au2D 94.69(3) . .
Au3D Au1D Au2D 60.564(18) . .
N3 Au2 N2 174.9(5) . .
N3 Au2 Au1 82.0(3) . 2
N2 Au2 Au1 102.7(3) . 2
N3 Au2 Au3 60.5(3) . .
N2 Au2 Au3 117.9(2) . .
Au1 Au2 Au3 81.293(19) 2 .
N3C Au2C N2C 176.0(4) . .
N3C Au2C Au1D 87.4(3) . .
N2C Au2C Au1D 95.1(3) . .
N3C Au2C Au1C 116.2(2) . .
N2C Au2C Au1C 61.1(2) . .
Au1D Au2C Au1C 83.32(3) . .
N2D Au2D N3D 176.9(5) . .
N2D Au2D Au1C 99.5(3) . .
N3D Au2D Au1C 83.3(3) . .
N2D Au2D Au3D 118.7(2) . .
N3D Au2D Au3D 60.9(2) . .
Au1C Au2D Au3D 69.720(18) . .
N2D Au2D Au1D 60.4(2) . .
N3D Au2D Au1D 119.2(2) . .
Au1C Au2D Au1D 79.96(3) . .
Au3D Au2D Au1D 58.369(12) . .
N4 Au3 N5 175.6(4) . .
N4 Au3 Au3 102.8(3) . 2
N5 Au3 Au3 81.2(3) . 2
N4 Au3 Au1 121.1(3) . .
N5 Au3 Au1 61.1(3) . .
Au3 Au3 Au1 79.728(18) 2 .
N4 Au3 Au2 59.4(3) . .
N5 Au3 Au2 122.6(3) . .
Au3 Au3 Au2 93.888(16) 2 .
Au1 Au3 Au2 61.73(2) . .
N4C Au3C N5C 177.5(5) . .
N4C Au3C Au1C 118.1(3) . .
N5C Au3C Au1C 63.1(3) . .
N4C Au3C Au3D 104.9(3) . .
N5C Au3C Au3D 77.6(3) . .
Au1C Au3C Au3D 70.046(19) . .
N4D Au3D N5D 174.1(4) . .
N4D Au3D Au1D 120.6(3) . .
N5D Au3D Au1D 61.7(2) . .
N4D Au3D Au2D 59.5(3) . .
N5D Au3D Au2D 122.4(3) . .
Au1D Au3D Au2D 61.07(2) . .
N4D Au3D Au3C 112.1(3) . .
N5D Au3D Au3C 73.3(3) . .
Au1D Au3D Au3C 81.296(19) . .
Au2D Au3D Au3C 104.20(2) . .

loop_
_geom_bond_atom_site_label_1
_geom_bond_atom_site_label_2
_geom_bond_distance
_geom_bond_site_symmetry_2
C1 N1 1.346(12) .
C1 N7 1.350(12) .
C1 C11 1.489(17) .
C1C N1C 1.338(12) .
C1C N7C 1.366(11) .
C1C C11C 1.513(12) .
C1D N7D 1.337(11) .
C1D N1D 1.340(11) .
C1D C11D 1.504(11) .
C2 N2 1.299(11) .
C2 N7 1.352(12) .
C2 C12 1.502(12) .
C2C N2C 1.323(11) .
C2C N7C 1.331(11) .
C2C C12C 1.492(12) .
C2D N2D 1.307(12) .
C2D N7D 1.336(12) .
C2D C12D 1.523(12) .
C3 N3 1.321(11) .
C3 N8 1.347(11) .
C3 C13 1.499(12) .
C3C N3C 1.341(11) .
C3C N8C 1.343(12) .
C3C C13C 1.495(12) .
C3D N8D 1.331(11) .
C3D N3D 1.334(10) .
C3D C13D 1.498(12) .
C4 N4 1.323(11) .
C4 N8 1.341(11) .
C4 C14 1.484(12) .
C4C N4C 1.316(11) .
C4C N8C 1.346(11) .
C4C C14C 1.494(12) .
C4D N8D 1.326(11) .
C4D N4D 1.329(11) .
C4D C14D 1.498(12) .
C5 N5 1.331(12) .
C5 N9 1.347(11) .
C5 C15 1.482(12) .
C5C N5C 1.302(13) .
C5C N9C 1.356(12) .
C5C C15C 1.514(13) .
C5D N5D 1.329(12) .
C5D N9D 1.350(11) .
C5D C15D 1.487(12) .
C6 N6 1.323(11) .
C6 N9 1.355(11) .
C6 C16 1.499(12) .
C6C N6C 1.323(11) .
C6C N9C 1.358(12) .
C6C C16C 1.485(11) .
C6D N9D 1.322(11) .
C6D N6D 1.344(11) .
C6D C16D 1.495(11) .
C11 C21 1.49(2) .
C11 C31 1.53(2) .
C11 H11 0.9800 .
C11C C31C 1.471(13) .
C11C C21C 1.501(13) .
C11C H11C 0.9800 .
C11D C31D 1.460(13) .
C11D C21D 1.483(15) .
C11D H11D 0.9800 .
C12 C32 1.495(14) .
C12 C22 1.532(14) .
C12 H12 0.9800 .
C12C C32C 1.504(14) .
C12C C22C 1.505(15) .
C12C H12C 0.9800 .
C12D C32D 1.503(15) .
C12D C22D 1.513(15) .
C12D H12D 0.9800 .
C13 C23 1.475(16) .
C13 C33 1.498(14) .
C13 H13 0.9800 .
C13C C23C 1.489(14) .
C13C C33C 1.507(13) .
C13C H13C 0.9800 .
C13D C23D 1.483(13) .
C13D C33D 1.494(14) .
C13D H13D 0.9800 .
C14 C34 1.499(14) .
C14 C24 1.520(14) .
C14 H14 0.9800 .
C14C C34C 1.501(14) .
C14C C24C 1.530(14) .
C14C H14C 0.9800 .
C14D C24D 1.494(15) .
C14D C34D 1.496(13) .
C14D H14D 0.9800 .
C15 C35 1.396(14) .
C15 C25 1.485(13) .
C15 H15 0.9800 .
C15C C35C 1.426(15) .
C15C C25C 1.440(13) .
C15C H15C 0.9800 .
C15D C25D 1.444(16) .
C15D C35D 1.450(14) .
C15D H15D 0.9800 .
C16 C36 1.490(13) .
C16 C26 1.512(14) .
C16 H16 0.9800 .
C16C C36C 1.492(12) .
C16C C26C 1.496(18) .
C16C H16C 0.9800 .
C16D C36D 1.488(13) .
C16D C26D 1.522(19) .
C16D H16D 0.9800 .
C21 H21A 0.9600 .
C21 H21B 0.9600 .
C21 H21C 0.9600 .
C21C H21D 0.9600 .
C21C H21E 0.9600 .
C21C H21F 0.9600 .
C21D H21G 0.9600 .
C21D H21H 0.9600 .
C21D H21I 0.9600 .
C22 H22A 0.9600 .
C22 H22B 0.9600 .
C22 H22C 0.9600 .
C22C H22D 0.9600 .
C22C H22E 0.9600 .
C22C H22F 0.9600 .
C22D H22G 0.9600 .
C22D H22H 0.9600 .
C22D H22I 0.9600 .
C23 H23A 0.9600 .
C23 H23B 0.9600 .
C23 H23C 0.9600 .
C23C H23D 0.9600 .
C23C H23E 0.9600 .
C23C H23F 0.9600 .
C23D H23G 0.9600 .
C23D H23H 0.9600 .
C23D H23I 0.9600 .
C24 H24A 0.9600 .
C24 H24B 0.9600 .
C24 H24C 0.9600 .
C24C H24D 0.9600 .
C24C H24E 0.9600 .
C24C H24F 0.9600 .
C24D H24G 0.9600 .
C24D H24H 0.9600 .
C24D H24I 0.9600 .
C25 H25A 0.9600 .
C25 H25B 0.9600 .
C25 H25C 0.9600 .
C25C H25D 0.9600 .
C25C H25E 0.9600 .
C25C H25F 0.9600 .
C25D H25G 0.9600 .
C25D H25H 0.9600 .
C25D H25I 0.9600 .
C26 H26A 0.9600 .
C26 H26B 0.9600 .
C26 H26C 0.9600 .
C26C H26D 0.9600 .
C26C H26E 0.9600 .
C26C H26F 0.9600 .
C26D H26G 0.9600 .
C26D H26H 0.9600 .
C26D H26I 0.9600 .
C31 H31A 0.9600 .
C31 H31B 0.9600 .
C31 H31C 0.9600 .
C31C H31D 0.9600 .
C31C H31E 0.9600 .
C31C H31F 0.9600 .
C31D H31G 0.9600 .
C31D H31H 0.9600 .
C31D H31I 0.9600 .
C32 H32A 0.9600 .
C32 H32B 0.9600 .
C32 H32C 0.9600 .
C32C H32D 0.9600 .
C32C H32E 0.9600 .
C32C H32F 0.9600 .
C32D H32G 0.9600 .
C32D H32H 0.9600 .
C32D H32I 0.9600 .
C33 H33A 0.9600 .
C33 H33B 0.9600 .
C33 H33C 0.9600 .
C33C H33D 0.9600 .
C33C H33E 0.9600 .
C33C H33F 0.9600 .
C33D H33G 0.9600 .
C33D H33H 0.9600 .
C33D H33I 0.9600 .
C34 H34A 0.9600 .
C34 H34B 0.9600 .
C34 H34C 0.9600 .
C34C H34D 0.9600 .
C34C H34E 0.9600 .
C34C H34F 0.9600 .
C34D H34G 0.9600 .
C34D H34H 0.9600 .
C34D H34I 0.9600 .
C35 H35A 0.9600 .
C35 H35B 0.9600 .
C35 H35C 0.9600 .
C35C H35D 0.9600 .
C35C H35E 0.9600 .
C35C H35F 0.9600 .
C35D H35G 0.9600 .
C35D H35H 0.9600 .
C35D H35I 0.9600 .
C36 H36A 0.9600 .
C36 H36B 0.9600 .
C36 H36C 0.9600 .
C36C H36D 0.9600 .
C36C H36E 0.9600 .
C36C H36F 0.9600 .
C36D H36G 0.9600 .
C36D H36H 0.9600 .
C36D H36I 0.9600 .
N1 N2 1.384(11) .
N1 Au1 1.996(10) .
N1C N2C 1.369(11) .
N1C Au1C 1.951(9) .
N1D N2D 1.402(10) .
N1D Au1D 1.977(9) .
N2 Au2 2.000(9) .
N2C Au2C 1.995(9) .
N2D Au2D 1.998(9) .
N3 N4 1.370(11) .
N3 Au2 1.988(9) .
N3C N4C 1.382(11) .
N3C Au2C 1.983(9) .
N3D N4D 1.379(10) .
N3D Au2D 2.002(8) .
N4 Au3 1.982(9) .
N4C Au3C 1.997(9) .
N4D Au3D 1.982(9) .
N5 N6 1.385(11) .
N5 Au3 1.989(9) .
N5C N6C 1.378(11) .
N5C Au3C 2.002(9) .
N5D N6D 1.362(11) .
N5D Au3D 1.997(9) .
N6 Au1 1.992(9) .
N6C Au1C 2.000(9) .
N6D Au1D 1.979(9) .
Au1 Au2 3.0592(11) 2
Au1 Au3 3.2843(8) .
Au1C Au3C 3.2221(8) .
Au1C Au2D 3.2525(11) .
Au1C Au2C 3.3365(10) .
Au1D Au2C 3.0531(11) .
Au1D Au3D 3.2729(8) .
Au1D Au2D 3.3642(10) .
Au2 Au1 3.0592(11) 2
Au2 Au3 3.3555(9) .
Au2D Au3D 3.3477(9) .
Au3 Au3 3.2440(14) 2
Au3C Au3D 3.3502(12) .
